data_7219278
loop_
_publ_author_name
'Danylyuk, Oksana'
'Butkiewicz, Helena'
'Coleman, Anthony W.'
'Suwinska, Kinga'

_publ_section_title
;
 Solvent control in the formation of supramolecular host--guest complexes
 of isoniazid with p-sulfonatocalix[4]arene
;
_journal_issue 8
_journal_name_full CrystEngComm
_journal_page_first 1745
_journal_paper_doi 10.1039/C4CE02383H
_journal_volume 17
_journal_year 2015
_chemical_formula_sum 'C43 H59 N6 O27 S4'
_chemical_formula_weight 1220.20
_chemical_name_systematic
;
 ?
;
_space_group_crystal_system monoclinic
_space_group_IT_number 15
_space_group_name_Hall '-C 2yc'
_space_group_name_H-M_alt 'C 1 2/c 1'
_symmetry_space_group_name_Hall '-C 2yc'
_symmetry_space_group_name_H-M 'C 1 2/c 1'
_atom_sites_solution_hydrogens mixed
_audit_creation_method SHELXL-2013
_audit_update_record
;
2014-10-16 deposited with the CCDC.
2015-01-09 downloaded from the CCDC.
;
_cell_angle_alpha 90
_cell_angle_beta 107.069(2)
_cell_angle_gamma 90
_cell_formula_units_Z 4
_cell_length_a 20.2344(4)
_cell_length_b 15.2501(3)
_cell_length_c 17.8339(3)
_cell_measurement_reflns_used 5331
_cell_measurement_temperature 100(2)
_cell_measurement_theta_max 71.87
_cell_measurement_theta_min 3.68
_cell_volume 5260.72(18)
_computing_cell_refinement
;
CrysAlisPro, Agilent Technologies,
Version 1.171.35.15 (release 03-08-2011 CrysAlis171 .NET)
(compiled Aug  3 2011,13:03:54)
;
_computing_data_collection
;
CrysAlisPro, Agilent Technologies,
Version 1.171.35.15 (release 03-08-2011 CrysAlis171 .NET)
(compiled Aug  3 2011,13:03:54)
;
_computing_data_reduction
;
CrysAlisPro, Agilent Technologies,
Version 1.171.35.15 (release 03-08-2011 CrysAlis171 .NET)
(compiled Aug  3 2011,13:03:54)
;
_computing_structure_refinement 'SHELXL-2013 (Sheldrick, 2013)'
_diffrn_ambient_temperature 100(2)
_diffrn_detector_area_resol_mean 16.2974
_diffrn_measured_fraction_theta_full 0.996
_diffrn_measured_fraction_theta_max 0.996
_diffrn_measurement_device_type 'SuperNova, Dual, Cu at zero, Eos'
_diffrn_radiation_type CuK\a
_diffrn_radiation_wavelength 1.54184
_diffrn_reflns_av_R_equivalents 0.0245
_diffrn_reflns_av_unetI/netI 0.0309
_diffrn_reflns_Laue_measured_fraction_full 0.996
_diffrn_reflns_Laue_measured_fraction_max 0.996
_diffrn_reflns_limit_h_max 22
_diffrn_reflns_limit_h_min -24
_diffrn_reflns_limit_k_max 17
_diffrn_reflns_limit_k_min -18
_diffrn_reflns_limit_l_max 20
_diffrn_reflns_limit_l_min -21
_diffrn_reflns_number 9929
_diffrn_reflns_point_group_measured_fraction_full 0.996
_diffrn_reflns_point_group_measured_fraction_max 0.996
_diffrn_reflns_theta_full 67.684
_diffrn_reflns_theta_max 68.237
_diffrn_reflns_theta_min 5.799
_diffrn_source 'SuperNova (Cu) X-ray Source'
_exptl_absorpt_coefficient_mu 2.511
_exptl_absorpt_correction_T_max 1.00000
_exptl_absorpt_correction_T_min 0.75831
_exptl_absorpt_correction_type multi-scan
_exptl_absorpt_process_details
;
CrysAlisPro, Agilent Technologies,
Version 1.171.35.15 (release 03-08-2011 CrysAlis171 .NET)
(compiled Aug  3 2011,13:03:54)
Empirical absorption correction using spherical harmonics,
 implemented in SCALE3 ABSPACK scaling algorithm.
;
_exptl_crystal_colour colourless
_exptl_crystal_density_diffrn 1.541
_exptl_crystal_description prism
_exptl_crystal_F_000 2556
_refine_diff_density_max 0.854
_refine_diff_density_min -0.596
_refine_diff_density_rms 0.113
_refine_ls_extinction_method none
_refine_ls_goodness_of_fit_ref 0.892
_refine_ls_hydrogen_treatment mixed
_refine_ls_matrix_type full
_refine_ls_number_parameters 420
_refine_ls_number_reflns 4802
_refine_ls_number_restraints 8
_refine_ls_restrained_S_all 0.892
_refine_ls_R_factor_all 0.0842
_refine_ls_R_factor_gt 0.0782
_refine_ls_shift/su_max 0.001
_refine_ls_shift/su_mean 0.000
_refine_ls_structure_factor_coef Fsqd
_refine_ls_weighting_details 'w=1/[\s^2^(Fo^2^)+(0.1750P)^2^+11.8647P] where P=(Fo^2^+2Fc^2^)/3'
_refine_ls_weighting_scheme calc
_refine_ls_wR_factor_gt 0.2011
_refine_ls_wR_factor_ref 0.2071
_reflns_Friedel_coverage 0.000
_reflns_number_gt 4302
_reflns_number_total 4802
_reflns_threshold_expression 'I > 2\s(I)'
_cod_data_source_file c4ce02383h1.cif
_cod_data_source_block c4s_izo_acet
_cod_depositor_comments 'Adding full bibliography for 7219275--7219278.cif.'
_cod_database_code 7219278
_shelx_space_group_comment
;
The symmetry employed for this shelxl refinement is uniquely defined
by the following loop, which should always be used as a source of
symmetry information in preference to the above space-group names.
They are only intended as comments.
;
_shelxl_version_number 2013-3

loop_
_space_group_symop_operation_xyz
'x, y, z'
'-x, y, -z+1/2'
'x+1/2, y+1/2, z'
'-x+1/2, y+1/2, -z+1/2'
'-x, -y, -z'
'x, -y, z-1/2'
'-x+1/2, -y+1/2, -z'
'x+1/2, -y+1/2, z-1/2'

loop_
_atom_site_label
_atom_site_type_symbol
_atom_site_fract_x
_atom_site_fract_y
_atom_site_fract_z
_atom_site_U_iso_or_equiv
_atom_site_adp_type
_atom_site_occupancy
_atom_site_site_symmetry_order
_atom_site_calc_flag
_atom_site_refinement_flags_posn
_atom_site_refinement_flags_adp
_atom_site_refinement_flags_occupancy
_atom_site_disorder_assembly
_atom_site_disorder_group
O1W O 0.21842(12) 0.87799(15) 0.37717(13) 0.0363(5) Uani 1 1 d D . . . .
H1W1 H 0.192(2) 0.921(2) 0.360(3) 0.054 Uiso 1 1 d D U . . .
H2W1 H 0.236(2) 0.884(3) 0.4255(12) 0.054 Uiso 1 1 d D U . . .
O2W O 0.40776(14) 0.7834(2) 0.81019(16) 0.0557(7) Uani 1 1 d D . . . .
H1W2 H 0.4481(14) 0.771(4) 0.835(3) 0.084 Uiso 1 1 d D U . . .
H2W2 H 0.382(3) 0.774(4) 0.839(3) 0.084 Uiso 1 1 d D U . . .
O3W O 0.36230(16) 0.5202(2) 0.1733(2) 0.0648(8) Uani 1 1 d D . . . .
H1W3 H 0.396(2) 0.502(4) 0.159(4) 0.097 Uiso 1 1 d D U . . .
H2W3 H 0.339(3) 0.563(3) 0.149(3) 0.097 Uiso 1 1 d D U . . .
O4W O -0.02504(19) 1.0784(2) 0.6704(2) 0.0681(8) Uani 1 1 d D . . . .
H1W4 H -0.013(8) 1.097(8) 0.719(3) 0.102 Uiso 0.5 1 d D U P . .
H2W4 H -0.027(3) 1.132(2) 0.653(4) 0.102 Uiso 1 1 d D U . . .
C3A C 0.4972(8) 0.6749(9) 0.3275(7) 0.094(4) Uani 0.5 1 d . . P A -1
H3A1 H 0.5026 0.6125 0.3410 0.142 Uiso 0.5 1 calc R U P A -1
H3A2 H 0.4486 0.6918 0.3176 0.142 Uiso 0.5 1 calc R U P A -1
H3A3 H 0.5260 0.7097 0.3712 0.142 Uiso 0.5 1 calc R U P A -1
C1A C 0.5051(6) 0.7813(7) 0.2215(6) 0.073(3) Uani 0.5 1 d . . P A -1
H1A1 H 0.5374 0.8232 0.2549 0.110 Uiso 0.5 1 calc R U P A -1
H1A2 H 0.4576 0.7989 0.2170 0.110 Uiso 0.5 1 calc R U P A -1
H1A3 H 0.5119 0.7805 0.1692 0.110 Uiso 0.5 1 calc R U P A -1
O1A O 0.5537(4) 0.6403(5) 0.2302(4) 0.0682(17) Uani 0.5 1 d . . P A -1
C2A C 0.5184(3) 0.6910(5) 0.2573(6) 0.0463(19) Uani 0.5 1 d . . P A -1
S1 S 0.25069(4) 0.70905(5) 0.13463(4) 0.0320(2) Uani 1 1 d . . . . .
S2 S 0.43429(4) 0.73155(5) 0.52202(4) 0.0346(2) Uani 1 1 d . . . . .
O1 O 0.25957(12) 0.67112(14) 0.21223(13) 0.0367(5) Uani 1 1 d . . . . .
O2 O 0.17855(12) 0.72995(15) 0.09463(13) 0.0395(5) Uani 1 1 d . . . . .
O3 O 0.28251(13) 0.65591(14) 0.08668(14) 0.0406(5) Uani 1 1 d . . . . .
O4 O 0.40219(11) 1.04544(13) 0.19696(12) 0.0309(5) Uani 1 1 d . . . . .
H4 H 0.4346 1.0465 0.1765 0.046 Uiso 1 1 calc R U . . .
O5 O 0.47941(13) 0.66222(16) 0.50862(16) 0.0472(6) Uani 1 1 d . . . . .
O6 O 0.45449(12) 0.75764(17) 0.60529(14) 0.0430(6) Uani 1 1 d . . . . .
O7 O 0.36150(12) 0.71196(15) 0.49338(15) 0.0408(5) Uani 1 1 d . . . . .
O8 O 0.48756(11) 1.04172(14) 0.35149(13) 0.0342(5) Uani 1 1 d . . . . .
H8 H 0.4531 1.0541 0.3134 0.051 Uiso 1 1 calc R U . . .
C1 C 0.39591(15) 0.9561(2) 0.04961(16) 0.0303(6) Uani 1 1 d . . . . .
H1A H 0.3958 1.0210 0.0516 0.036 Uiso 1 1 calc R U . . .
H1B H 0.3666 0.9382 -0.0030 0.036 Uiso 1 1 calc R U . . .
C2 C 0.36389(15) 0.92089(19) 0.11096(17) 0.0294(6) Uani 1 1 d . . . . .
C3 C 0.32832(15) 0.84127(19) 0.09765(17) 0.0303(6) Uani 1 1 d . . . . .
H3 H 0.3256 0.8086 0.0515 0.036 Uiso 1 1 calc R U . . .
C4 C 0.29696(15) 0.80979(19) 0.15174(17) 0.0288(6) Uani 1 1 d . . . . .
C5 C 0.30024(15) 0.85664(19) 0.21962(17) 0.0304(6) Uani 1 1 d . . . . .
H5 H 0.2778 0.8345 0.2556 0.036 Uiso 1 1 calc R U . . .
C6 C 0.33592(15) 0.93525(18) 0.23532(16) 0.0290(6) Uani 1 1 d . . . . .
C7 C 0.36794(15) 0.96636(19) 0.18056(17) 0.0296(6) Uani 1 1 d . . . . .
C8 C 0.34566(15) 0.98017(19) 0.31390(17) 0.0302(6) Uani 1 1 d . . . . .
H8A H 0.3030 0.9744 0.3299 0.036 Uiso 1 1 calc R U . . .
H8B H 0.3548 1.0434 0.3092 0.036 Uiso 1 1 calc R U . . .
C9 C 0.40615(15) 0.93831(19) 0.37553(17) 0.0305(6) Uani 1 1 d . . . . .
C10 C 0.39478(15) 0.8655(2) 0.41677(17) 0.0306(6) Uani 1 1 d . . . . .
H10 H 0.3491 0.8444 0.4092 0.037 Uiso 1 1 calc R U . . .
C11 C 0.45029(16) 0.82355(19) 0.46910(17) 0.0304(6) Uani 1 1 d . . . . .
C12 C 0.51795(15) 0.8521(2) 0.48033(17) 0.0312(6) Uani 1 1 d . . . . .
H12 H 0.5554 0.8218 0.5156 0.037 Uiso 1 1 calc R U . . .
C13 C 0.53043(15) 0.92470(19) 0.43980(17) 0.0302(6) Uani 1 1 d . . . . .
C14 C 0.47373(16) 0.96779(18) 0.38826(17) 0.0299(6) Uani 1 1 d . . . . .
N1X N 0.09098(17) 1.0656(2) 0.57235(19) 0.0504(8) Uani 1 1 d . . . . .
H1X H 0.0549 1.1001 0.5657 0.060 Uiso 1 1 calc R U . . .
N2X N 0.27743(14) 0.83873(17) 0.65344(16) 0.0324(5) Uani 1 1 d . . . . .
H1N2 H 0.260(2) 0.837(3) 0.691(2) 0.039 Uiso 1 1 d . U . . .
N3X N 0.33359(14) 0.78193(18) 0.65705(18) 0.0323(6) Uani 1 1 d . . . . .
H1N3 H 0.352(2) 0.800(3) 0.625(3) 0.048 Uiso 1 1 d . U . . .
H2N3 H 0.355(2) 0.782(3) 0.705(3) 0.048 Uiso 1 1 d . U . . .
H3N3 H 0.317(2) 0.725(3) 0.645(3) 0.048 Uiso 1 1 d . U . . .
O1X O 0.28426(11) 0.89022(14) 0.53813(12) 0.0331(5) Uani 1 1 d . . . . .
C1X C 0.13362(18) 1.0787(2) 0.5285(2) 0.0418(7) Uani 1 1 d . . . . .
H1X1 H 0.1262 1.1264 0.4927 0.050 Uiso 1 1 calc R U . . .
C2X C 0.18811(17) 1.0226(2) 0.53572(19) 0.0363(7) Uani 1 1 d . . . . .
H2X H 0.2183 1.0307 0.5044 0.044 Uiso 1 1 calc R U . . .
C3X C 0.19883(16) 0.9542(2) 0.58884(18) 0.0339(6) Uani 1 1 d . . . . .
C4X C 0.1555(2) 0.9452(4) 0.6356(3) 0.0680(14) Uani 1 1 d . . . . .
H4X H 0.1631 0.9003 0.6741 0.082 Uiso 1 1 calc R U . . .
C5X C 0.1014(3) 1.0025(4) 0.6253(3) 0.0814(18) Uani 1 1 d . . . . .
H5X H 0.0710 0.9967 0.6567 0.098 Uiso 1 1 calc R U . . .
C6X C 0.25710(16) 0.89146(19) 0.59062(17) 0.0326(6) Uani 1 1 d . . . . .

loop_
_atom_site_aniso_label
_atom_site_aniso_U_11
_atom_site_aniso_U_22
_atom_site_aniso_U_33
_atom_site_aniso_U_23
_atom_site_aniso_U_13
_atom_site_aniso_U_12
O1W 0.0365(12) 0.0353(11) 0.0372(11) -0.0014(9) 0.0109(9) -0.0019(9)
O2W 0.0381(14) 0.088(2) 0.0391(13) 0.0075(13) 0.0089(11) 0.0068(14)
O3W 0.0515(18) 0.0486(16) 0.088(2) -0.0180(15) 0.0109(15) 0.0029(13)
O4W 0.067(2) 0.068(2) 0.073(2) 0.0132(17) 0.0251(17) 0.0029(16)
C3A 0.132(11) 0.094(8) 0.073(7) -0.010(6) 0.056(8) -0.011(8)
C1A 0.072(6) 0.072(6) 0.071(6) 0.019(4) 0.014(5) 0.001(5)
O1A 0.077(4) 0.070(4) 0.056(3) -0.004(3) 0.018(3) 0.010(3)
C2A 0.038(5) 0.052(4) 0.051(5) -0.001(4) 0.015(5) 0.011(3)
S1 0.0373(5) 0.0281(4) 0.0315(4) -0.0018(3) 0.0114(3) -0.0040(3)
S2 0.0304(4) 0.0338(4) 0.0405(4) 0.0062(3) 0.0114(3) 0.0018(3)
O1 0.0430(13) 0.0318(11) 0.0376(11) 0.0013(9) 0.0155(10) -0.0040(9)
O2 0.0366(12) 0.0408(12) 0.0384(12) -0.0004(9) 0.0068(10) -0.0099(9)
O3 0.0548(14) 0.0310(11) 0.0409(12) -0.0034(9) 0.0218(11) -0.0037(10)
O4 0.0303(10) 0.0288(10) 0.0351(11) -0.0002(8) 0.0118(8) 0.0003(8)
O5 0.0434(14) 0.0414(13) 0.0599(16) 0.0109(11) 0.0198(12) 0.0085(10)
O6 0.0386(13) 0.0531(14) 0.0399(12) 0.0082(10) 0.0154(10) -0.0034(10)
O7 0.0342(12) 0.0334(11) 0.0541(14) 0.0065(10) 0.0120(10) -0.0018(9)
O8 0.0324(11) 0.0323(11) 0.0380(11) 0.0031(9) 0.0105(9) 0.0008(9)
C1 0.0279(14) 0.0334(14) 0.0284(13) 0.0009(11) 0.0064(11) 0.0007(11)
C2 0.0270(14) 0.0307(14) 0.0303(14) 0.0029(11) 0.0082(11) 0.0021(11)
C3 0.0299(15) 0.0299(14) 0.0302(14) -0.0012(11) 0.0074(11) 0.0014(11)
C4 0.0267(14) 0.0256(13) 0.0336(14) -0.0007(11) 0.0079(11) -0.0014(11)
C5 0.0286(14) 0.0312(14) 0.0326(14) 0.0013(11) 0.0107(11) 0.0026(11)
C6 0.0281(14) 0.0281(14) 0.0308(14) 0.0002(11) 0.0086(11) 0.0049(11)
C7 0.0266(14) 0.0269(13) 0.0333(14) 0.0028(11) 0.0060(11) 0.0039(11)
C8 0.0300(15) 0.0289(14) 0.0329(14) -0.0009(11) 0.0110(11) 0.0010(11)
C9 0.0301(15) 0.0302(14) 0.0310(14) -0.0040(11) 0.0085(11) 0.0030(11)
C10 0.0303(15) 0.0311(14) 0.0319(14) -0.0040(11) 0.0116(11) -0.0002(11)
C11 0.0348(16) 0.0281(14) 0.0298(14) -0.0004(11) 0.0118(12) 0.0001(11)
C12 0.0287(14) 0.0348(15) 0.0294(14) 0.0000(11) 0.0074(11) 0.0022(11)
C13 0.0300(15) 0.0314(14) 0.0306(14) -0.0048(11) 0.0111(11) -0.0011(11)
C14 0.0330(15) 0.0269(13) 0.0314(13) -0.0040(11) 0.0119(11) -0.0004(11)
N1X 0.0451(17) 0.0570(19) 0.0507(17) 0.0074(14) 0.0167(14) 0.0196(15)
N2X 0.0319(13) 0.0324(13) 0.0344(13) 0.0008(10) 0.0124(11) 0.0032(10)
N3X 0.0319(14) 0.0294(13) 0.0377(14) 0.0018(11) 0.0134(12) 0.0008(10)
O1X 0.0332(11) 0.0329(11) 0.0342(10) 0.0004(8) 0.0114(9) -0.0006(8)
C1X 0.0439(19) 0.0360(16) 0.0443(17) 0.0006(13) 0.0113(14) 0.0024(14)
C2X 0.0367(17) 0.0304(15) 0.0425(16) -0.0009(12) 0.0127(13) -0.0021(12)
C3X 0.0309(15) 0.0348(15) 0.0355(15) -0.0015(12) 0.0091(12) 0.0003(12)
C4X 0.062(3) 0.088(3) 0.066(3) 0.041(2) 0.038(2) 0.039(2)
C5X 0.069(3) 0.116(4) 0.077(3) 0.049(3) 0.048(3) 0.052(3)
C6X 0.0332(16) 0.0286(14) 0.0348(15) -0.0006(11) 0.0082(12) -0.0040(12)

loop_
_atom_type_symbol
_atom_type_description
_atom_type_scat_dispersion_real
_atom_type_scat_dispersion_imag
_atom_type_scat_source
C C 0.0181 0.0091 'International Tables Vol C Tables 4.2.6.8 and 6.1.1.4'
H H 0.0000 0.0000 'International Tables Vol C Tables 4.2.6.8 and 6.1.1.4'
N N 0.0311 0.0180 'International Tables Vol C Tables 4.2.6.8 and 6.1.1.4'
O O 0.0492 0.0322 'International Tables Vol C Tables 4.2.6.8 and 6.1.1.4'
S S 0.3331 0.5567 'International Tables Vol C Tables 4.2.6.8 and 6.1.1.4'

loop_
_geom_angle_atom_site_label_1
_geom_angle_atom_site_label_2
_geom_angle_atom_site_label_3
_geom_angle
_geom_angle_site_symmetry_3
O1A C2A C3A 125.3(9) .
O1A C2A C1A 117.0(9) .
C3A C2A C1A 117.1(9) .
O3 S1 O2 112.66(15) .
O3 S1 O1 112.50(14) .
O2 S1 O1 112.13(14) .
O3 S1 C4 106.25(14) .
O2 S1 C4 107.21(14) .
O1 S1 C4 105.50(13) .
O7 S2 O5 114.48(15) .
O7 S2 O6 111.42(14) .
O5 S2 O6 110.97(15) .
O7 S2 C11 107.62(14) .
O5 S2 C11 105.37(14) .
O6 S2 C11 106.41(14) .
C2 C1 C13 114.0(2) 2_655
C3 C2 C7 118.3(3) .
C3 C2 C1 119.4(3) .
C7 C2 C1 122.3(3) .
C4 C3 C2 120.1(3) .
C3 C4 C5 120.9(3) .
C3 C4 S1 120.3(2) .
C5 C4 S1 118.8(2) .
C6 C5 C4 120.6(3) .
C5 C6 C7 118.1(3) .
C5 C6 C8 119.7(3) .
C7 C6 C8 121.9(3) .
O4 C7 C2 121.0(3) .
O4 C7 C6 117.0(3) .
C2 C7 C6 122.0(3) .
C6 C8 C9 109.6(2) .
C10 C9 C14 118.6(3) .
C10 C9 C8 119.6(3) .
C14 C9 C8 121.6(3) .
C9 C10 C11 119.9(3) .
C10 C11 C12 121.3(3) .
C10 C11 S2 119.0(2) .
C12 C11 S2 119.7(2) .
C13 C12 C11 119.7(3) .
C12 C13 C14 118.4(3) .
C12 C13 C1 120.5(3) 2_655
C14 C13 C1 121.0(3) 2_655
O8 C14 C9 121.0(3) .
O8 C14 C13 117.0(3) .
C9 C14 C13 122.0(3) .
C5X N1X C1X 122.0(3) .
C6X N2X N3X 116.7(3) .
N1X C1X C2X 119.4(3) .
C1X C2X C3X 119.7(3) .
C2X C3X C4X 119.2(3) .
C2X C3X C6X 117.2(3) .
C4X C3X C6X 123.6(3) .
C5X C4X C3X 118.6(4) .
N1X C5X C4X 121.0(4) .
O1X C6X N2X 122.4(3) .
O1X C6X C3X 121.3(3) .
N2X C6X C3X 116.3(3) .

loop_
_geom_bond_atom_site_label_1
_geom_bond_atom_site_label_2
_geom_bond_distance
_geom_bond_site_symmetry_2
C3A C2A 1.460(15) .
C1A C2A 1.508(12) .
O1A C2A 1.243(10) .
S1 O3 1.458(2) .
S1 O2 1.459(2) .
S1 O1 1.461(2) .
S1 C4 1.778(3) .
S2 O7 1.441(2) .
S2 O5 1.462(3) .
S2 O6 1.475(3) .
S2 C11 1.773(3) .
O4 C7 1.379(4) .
O8 C14 1.374(4) .
C1 C2 1.524(4) .
C1 C13 1.524(4) 2_655
C2 C3 1.396(4) .
C2 C7 1.403(4) .
C3 C4 1.387(4) .
C4 C5 1.390(4) .
C5 C6 1.385(4) .
C6 C7 1.404(4) .
C6 C8 1.520(4) .
C8 C9 1.524(4) .
C9 C10 1.388(4) .
C9 C14 1.393(4) .
C10 C11 1.388(4) .
C11 C12 1.394(4) .
C12 C13 1.386(4) .
C13 C14 1.405(4) .
C13 C1 1.524(4) 2_655
N1X C5X 1.322(6) .
N1X C1X 1.338(5) .
N2X C6X 1.342(4) .
N2X N3X 1.415(4) .
O1X C6X 1.217(4) .
C1X C2X 1.371(5) .
C2X C3X 1.383(5) .
C3X C4X 1.384(5) .
C3X C6X 1.511(4) .
C4X C5X 1.369(6) .
